data_4321485
loop_
_publ_author_name
'Cheng-Yong Su'
'Bei-Sheng Kang'
'Chen-Xia Du'
'Qing-Chuan Yang'
'Thomas C. W. Mak'

_publ_section_title
;
 Formation of Mono-, Bi-, Tri-, and Tetranuclear Ag(I) Complexes of
 C3-Symmetric Tripodal Benzimidazole Ligands
;
_journal_name_full 'Inorganic Chemistry'
_journal_page_first 4843
_journal_page_last 4849
_journal_paper_doi 10.1021/ic991140g
_journal_volume 39
_journal_year 2000
_chemical_formula_sum 'C34 H39.5 Ag F3 N7 O3.25 S'
_chemical_formula_weight 795.16
_chemical_name_systematic
; 

 ? 

;
_space_group_IT_number 2
_symmetry_cell_setting triclinic
_symmetry_space_group_name_Hall '-P 1'
_symmetry_space_group_name_H-M 'P -1'
_atom_sites_solution_hydrogens geom
_atom_sites_solution_primary direct
_atom_sites_solution_secondary difmap
_audit_creation_method SHELXL
_cell_angle_alpha 118.440(10)
_cell_angle_beta 92.97(2)
_cell_angle_gamma 93.93(2)
_cell_formula_units_Z 2
_cell_length_a 10.869(5)
_cell_length_b 14.314(2)
_cell_length_c 14.428(2)
_cell_measurement_reflns_used 35
_cell_measurement_temperature 293(2)
_cell_measurement_theta_max 24.860
_cell_measurement_theta_min 9.810
_cell_volume 1960.0(10)
_computing_data_collection Xscans
_computing_structure_refinement 'SHELXL-93 (Sheldrick, 1993)'
_computing_structure_solution 'SHELXS-86 (Sheldrick, 1990)'
_diffrn_ambient_temperature 293(2)
_diffrn_measurement_device 'Siemens P4'
_diffrn_measurement_method \w
_diffrn_radiation_monochromator graphite
_diffrn_radiation_source 'fine-focus sealed tube'
_diffrn_radiation_type MoK\a
_diffrn_radiation_wavelength 0.71073
_diffrn_reflns_av_R_equivalents 0.0397
_diffrn_reflns_av_sigmaI/netI 0.1011
_diffrn_reflns_limit_h_max 13
_diffrn_reflns_limit_h_min -1
_diffrn_reflns_limit_k_max 15
_diffrn_reflns_limit_k_min -15
_diffrn_reflns_limit_l_max 17
_diffrn_reflns_limit_l_min -17
_diffrn_reflns_number 8542
_diffrn_reflns_theta_max 26.00
_diffrn_reflns_theta_min 1.61
_diffrn_standards_interval_count 200
_diffrn_standards_number 3
_exptl_absorpt_coefficient_mu 0.623
_exptl_absorpt_correction_T_max 0.893
_exptl_absorpt_correction_T_min 0.860
_exptl_absorpt_correction_type empirical
_exptl_crystal_colour Colorless
_exptl_crystal_density_diffrn 1.347
_exptl_crystal_description Block
_exptl_crystal_F_000 817
_exptl_crystal_size_max 0.40
_exptl_crystal_size_mid 0.36
_exptl_crystal_size_min 0.34
_refine_diff_density_max 0.758
_refine_diff_density_min -0.515
_refine_diff_density_rms 0.107
_refine_ls_extinction_method none
_refine_ls_goodness_of_fit_all 1.030
_refine_ls_goodness_of_fit_obs 1.123
_refine_ls_hydrogen_treatment geom
_refine_ls_matrix_type full
_refine_ls_number_parameters 441
_refine_ls_number_reflns 7307
_refine_ls_number_restraints 10
_refine_ls_restrained_S_all 1.085
_refine_ls_restrained_S_obs 1.123
_refine_ls_R_factor_all 0.1387
_refine_ls_R_factor_obs 0.0734
_refine_ls_shift/esd_max 0.135
_refine_ls_shift/esd_mean 0.006
_refine_ls_structure_factor_coef Fsqd
_refine_ls_weighting_details 'w=1/[\s^2^(Fo^2^)+(0.1073P)^2^+0.1066P] where P=(Fo^2^+2Fc^2^)/3'
_refine_ls_weighting_scheme calc
_refine_ls_wR_factor_all 0.2224
_refine_ls_wR_factor_obs 0.1741
_reflns_number_observed 4273
_reflns_number_total 7319
_reflns_observed_criterion >2sigma(I)
_cod_data_source_file ic991140g_1.cif
_cod_data_source_block Compound1
_cod_depositor_comments
;
The following automatic conversions were performed:

'_exptl_absorpt_correction_type' value 'Empirical' changed to
'empirical' according to the built-in table from CIF Core dictionary
named 'cif_core.dic' version 2.4.1 from 2010-06-29.

Automatic conversion script
Id: cif_fix_values 1646 2011-03-28 12:23:43Z adriana 

The following automatic conversions were performed:

'_refine_ls_weighting_scheme' value 'calc
w=1/[\s^2^(Fo^2^)+(0.1073P)^2^+0.1066P] where P=(Fo^2^+2Fc^2^)/3' was
changed to 'calc'. New tag '_refine_ls_weighting_details' was
created. The value of the new tag was set to
'w=1/[\s^2^(Fo^2^)+(0.1073P)^2^+0.1066P] where P=(Fo^2^+2Fc^2^)/3'.

Automatic conversion script
Id: cif_fix_values 3143 2015-03-26 13:38:13Z robertas 
;
_cod_original_formula_sum 'C34 H39.50 Ag F3 N7 O3.25 S'
_cod_database_code 4321485

loop_
_symmetry_equiv_pos_as_xyz
'x, y, z'
'-x, -y, -z'

loop_
_atom_site_aniso_label
_atom_site_aniso_U_11
_atom_site_aniso_U_22
_atom_site_aniso_U_33
_atom_site_aniso_U_23
_atom_site_aniso_U_13
_atom_site_aniso_U_12
Ag1 0.03809(13) 0.05953(13) 0.05242(12) 0.02553(9) 0.00883(10) 0.00642(11)
N1 0.047(2) 0.0516(13) 0.0506(13) 0.0256(10) 0.0105(12) 0.0076(13)
N2 0.041(2) 0.0595(15) 0.0570(14) 0.0254(11) 0.0076(13) 0.0127(13)
N3 0.050(2) 0.0431(14) 0.059(2) 0.0159(11) 0.0060(14) 0.0119(13)
N4 0.0376(14) 0.0572(14) 0.0410(12) 0.0191(10) 0.0059(11) 0.0035(13)
N5 0.047(2) 0.0593(14) 0.0390(12) 0.0222(10) 0.0036(12) 0.0039(13)
N6 0.047(2) 0.0535(14) 0.0460(12) 0.0217(10) 0.0153(12) 0.0044(13)
N7 0.046(2) 0.0567(13) 0.0589(13) 0.0337(10) 0.0185(12) 0.0110(13)
C1 0.048(2) 0.056(2) 0.053(2) 0.0218(14) 0.016(2) 0.014(2)
C2 0.047(2) 0.055(2) 0.040(2) 0.0114(14) 0.004(2) 0.008(2)
C3 0.051(2) 0.039(2) 0.045(2) 0.0147(12) 0.004(2) 0.002(2)
C4 0.056(2) 0.050(2) 0.064(2) 0.0264(14) -0.005(2) -0.005(2)
C5 0.063(3) 0.077(2) 0.087(3) 0.032(2) 0.008(2) -0.014(2)
C6 0.082(3) 0.048(2) 0.093(3) 0.029(2) -0.003(2) -0.013(2)
C7 0.070(3) 0.051(2) 0.081(2) 0.022(2) 0.001(2) 0.011(2)
C8 0.054(2) 0.036(2) 0.043(2) 0.0081(13) -0.001(2) 0.003(2)
C9 0.053(2) 0.054(2) 0.079(2) 0.018(2) 0.014(2) 0.025(2)
C10 0.073(3) 0.094(3) 0.084(3) 0.022(2) -0.007(3) 0.025(3)
C11 0.115(4) 0.133(4) 0.109(4) 0.025(3) -0.026(4) 0.044(4)
C12 0.044(2) 0.062(2) 0.043(2) 0.0174(14) 0.0013(15) 0.007(2)
C13 0.046(2) 0.054(2) 0.0361(13) 0.0219(12) 0.0046(14) 0.000(2)
C14 0.046(2) 0.049(2) 0.0408(13) 0.0230(11) 0.0152(13) 0.0033(15)
C15 0.052(2) 0.061(2) 0.046(2) 0.0256(13) 0.0121(15) 0.006(2)
C16 0.067(2) 0.073(2) 0.062(2) 0.026(2) 0.020(2) 0.020(2)
C17 0.093(3) 0.056(2) 0.055(2) 0.007(2) 0.015(2) 0.017(2)
C18 0.077(3) 0.066(2) 0.043(2) 0.014(2) 0.003(2) -0.002(2)
C19 0.058(2) 0.054(2) 0.0283(13) 0.0163(12) 0.0046(14) -0.005(2)
C20 0.055(2) 0.076(2) 0.058(2) 0.033(2) -0.010(2) 0.001(2)
C21 0.059(3) 0.106(3) 0.145(4) 0.067(3) -0.010(3) -0.013(3)
C22 0.098(5) 0.142(5) 0.185(6) 0.068(4) -0.002(4) -0.025(4)
C23 0.044(2) 0.072(2) 0.062(2) 0.0319(15) 0.018(2) 0.006(2)
C24 0.050(2) 0.049(2) 0.0439(14) 0.0228(12) 0.0203(14) 0.009(2)
C25 0.052(2) 0.0442(14) 0.0498(14) 0.0289(11) 0.0109(14) 0.0128(15)
C26 0.062(2) 0.063(2) 0.067(2) 0.0385(14) 0.013(2) 0.019(2)
C27 0.059(3) 0.103(2) 0.078(2) 0.056(2) 0.000(2) 0.008(2)
C28 0.081(3) 0.130(3) 0.076(2) 0.071(2) 0.022(2) 0.032(2)
C29 0.074(3) 0.116(2) 0.087(2) 0.0754(15) 0.030(2) 0.033(2)
C30 0.051(2) 0.0500(14) 0.0548(15) 0.0336(11) 0.0211(14) 0.0179(15)
C31 0.058(2) 0.068(2) 0.072(2) 0.0392(14) 0.024(2) -0.001(2)
C32 0.060(2) 0.083(2) 0.102(3) 0.050(2) 0.025(2) 0.012(2)
C33 0.099(4) 0.122(4) 0.175(5) 0.054(3) 0.073(3) 0.007(3)
S1 0.0558(6) 0.0830(7) 0.0831(7) 0.0219(6) 0.0118(6) 0.0163(6)
C34 0.034(2) 0.144(3) 0.111(3) 0.074(2) 0.014(2) 0.012(2)
O11 0.083(3) 0.114(3) 0.241(5) 0.010(3) 0.051(3) -0.016(2)

loop_
_atom_site_label
_atom_site_type_symbol
_atom_site_fract_x
_atom_site_fract_y
_atom_site_fract_z
_atom_site_U_iso_or_equiv
_atom_site_thermal_displace_type
_atom_site_occupancy
_atom_site_calc_flag
_atom_site_refinement_flags
_atom_site_disorder_group
Ag1 Ag -0.10414(3) 0.32628(2) 0.16324(2) 0.05036(8) Uani 1 d . .
N1 N 0.1418(3) 0.3306(2) 0.1683(2) 0.0490(9) Uani 1 d . .
N2 N -0.0422(3) 0.1603(2) 0.1367(2) 0.0531(10) Uani 1 d . .
N3 N 0.1104(3) 0.0625(2) 0.1341(2) 0.0542(10) Uani 1 d . .
N4 N -0.0056(3) 0.4660(2) 0.3242(2) 0.0472(9) Uani 1 d . .
N5 N 0.1617(3) 0.5497(2) 0.4394(2) 0.0493(9) Uani 1 d . .
N6 N -0.0268(3) 0.3463(2) 0.0223(2) 0.0495(9) Uani 1 d . .
N7 N 0.1266(3) 0.3903(2) -0.0519(2) 0.0507(9) Uani 1 d . .
C1 C 0.1661(3) 0.2210(3) 0.1051(3) 0.0538(12) Uani 1 d . .
H1A H 0.2497(3) 0.2128(3) 0.1227(3) 0.080 Uiso 1 d R .
H1B H 0.1566(3) 0.2015(3) 0.0314(3) 0.080 Uiso 1 d R .
C2 C 0.0757(3) 0.1481(3) 0.1254(3) 0.0519(12) Uani 1 d . .
C3 C -0.0892(3) 0.0782(2) 0.1552(3) 0.0474(11) Uani 1 d . .
C4 C -0.2069(4) 0.0564(3) 0.1765(3) 0.0585(13) Uani 1 d . .
H4A H -0.2720(4) 0.0988(3) 0.1771(3) 0.080 Uiso 1 d R .
C5 C -0.2257(4) -0.0270(3) 0.1971(3) 0.080(2) Uani 1 d . .
H5A H -0.3071(4) -0.0455(3) 0.2102(3) 0.080 Uiso 1 d R .
C6 C -0.1296(5) -0.0876(3) 0.1970(4) 0.078(2) Uani 1 d . .
H6A H -0.1454(5) -0.1454(3) 0.2123(4) 0.080 Uiso 1 d R .
C7 C -0.0131(4) -0.0650(3) 0.1761(3) 0.071(2) Uani 1 d . .
H7A H 0.0539(4) -0.1047(3) 0.1777(3) 0.080 Uiso 1 d R .
C8 C 0.0043(4) 0.0173(3) 0.1531(3) 0.0493(11) Uani 1 d . .
C9 C 0.2319(4) 0.0251(3) 0.1292(3) 0.0663(14) Uani 1 d . .
H9A H 0.2780(4) 0.0438(3) 0.0844(3) 0.080 Uiso 1 d R .
H9B H 0.2236(4) -0.0513(3) 0.0989(3) 0.080 Uiso 1 d R .
C10 C 0.3058(4) 0.0765(4) 0.2362(4) 0.092(2) Uani 1 d . .
H10A H 0.2572(4) 0.0618(4) 0.2823(4) 0.080 Uiso 1 d R .
H10B H 0.3193(4) 0.1526(4) 0.2646(4) 0.080 Uiso 1 d R .
C11 C 0.4311(5) 0.0348(5) 0.2336(5) 0.133(3) Uani 1 d . .
H11A H 0.4751(5) 0.0664(5) 0.3028(5) 0.080 Uiso 1 d R .
H11B H 0.4169(5) -0.0412(5) 0.2056(5) 0.080 Uiso 1 d R .
H11C H 0.4794(5) 0.0502(5) 0.1877(5) 0.080 Uiso 1 d R .
C12 C 0.1861(3) 0.3761(3) 0.2806(3) 0.0530(12) Uani 1 d . .
H12A H 0.2721(3) 0.4029(3) 0.2919(3) 0.080 Uiso 1 d R .
H12B H 0.1779(3) 0.3211(3) 0.3006(3) 0.080 Uiso 1 d R .
C13 C 0.1112(3) 0.4636(3) 0.3472(2) 0.0456(10) Uani 1 d . .
C14 C -0.0380(3) 0.5605(2) 0.4061(2) 0.0446(10) Uani 1 d . .
C15 C -0.1489(3) 0.6059(3) 0.4211(3) 0.0526(11) Uani 1 d . .
H15A H -0.2212(3) 0.5691(3) 0.3724(3) 0.080 Uiso 1 d R .
C16 C -0.1515(4) 0.7024(3) 0.5072(3) 0.0687(14) Uani 1 d . .
H16A H -0.2276(4) 0.7349(3) 0.5208(3) 0.080 Uiso 1 d R .
C17 C -0.0473(4) 0.7548(3) 0.5764(3) 0.075(2) Uani 1 d . .
H17A H -0.0515(4) 0.8261(3) 0.6325(3) 0.080 Uiso 1 d R .
C18 C 0.0617(4) 0.7099(3) 0.5661(3) 0.0677(15) Uani 1 d . .
H18A H 0.1318(4) 0.7453(3) 0.6178(3) 0.080 Uiso 1 d R .
C19 C 0.0672(4) 0.6130(3) 0.4791(2) 0.0487(11) Uani 1 d . .
C20 C 0.2874(4) 0.5739(3) 0.4875(3) 0.0638(13) Uani 1 d . .
H20A H 0.3230(4) 0.5085(3) 0.4696(3) 0.080 Uiso 1 d R .
H20B H 0.2883(4) 0.6135(3) 0.5632(3) 0.080 Uiso 1 d R .
C21 C 0.3672(4) 0.6406(4) 0.4511(4) 0.102(2) Uani 1 d . .
H21A H 0.3356(4) 0.7085(4) 0.4744(4) 0.080 Uiso 1 d R .
H21B H 0.3596(4) 0.6038(4) 0.3750(4) 0.080 Uiso 1 d R .
C22 C 0.4983(6) 0.6576(5) 0.4898(5) 0.149(3) Uani 1 d . .
H22A H 0.5448(6) 0.6987(5) 0.4643(5) 0.080 Uiso 1 d R .
H22B H 0.5057(6) 0.6953(5) 0.5658(5) 0.080 Uiso 1 d R .
H22C H 0.5298(6) 0.5896(5) 0.4656(5) 0.080 Uiso 1 d R .
C23 C 0.1814(3) 0.3995(3) 0.1244(3) 0.0590(12) Uani 1 d . .
H23A H 0.2632(3) 0.3862(3) 0.1025(3) 0.080 Uiso 1 d R .
H23B H 0.1842(3) 0.4730(3) 0.1778(3) 0.080 Uiso 1 d R .
C24 C 0.0922(3) 0.3782(2) 0.0316(2) 0.0468(10) Uani 1 d . .
C25 C -0.0733(3) 0.3336(2) -0.0741(2) 0.0456(10) Uani 1 d . .
C26 C -0.1917(4) 0.2988(3) -0.1234(3) 0.0599(12) Uani 1 d . .
H26A H -0.2572(4) 0.2806(3) -0.0907(3) 0.080 Uiso 1 d R .
C27 C -0.2094(4) 0.2910(3) -0.2230(3) 0.0750(15) Uani 1 d . .
H27A H -0.2904(4) 0.2661(3) -0.2608(3) 0.080 Uiso 1 d R .
C28 C -0.1159(4) 0.3188(4) -0.2687(3) 0.085(2) Uani 1 d . .
H28A H -0.1335(4) 0.3121(4) -0.3376(3) 0.080 Uiso 1 d R .
C29 C 0.0018(4) 0.3533(3) -0.2202(3) 0.0792(14) Uani 1 d . .
H29A H 0.0667(4) 0.3723(3) -0.2527(3) 0.080 Uiso 1 d R .
C30 C 0.0214(3) 0.3610(2) -0.1207(2) 0.0473(10) Uani 1 d . .
C31 C 0.2487(4) 0.4300(3) -0.0660(3) 0.0634(13) Uani 1 d . .
H31A H 0.2971(4) 0.4659(3) 0.0014(3) 0.080 Uiso 1 d R .
H31B H 0.2403(4) 0.4805(3) -0.0914(3) 0.080 Uiso 1 d R .
C32 C 0.3180(4) 0.3403(3) -0.1427(4) 0.079(2) Uani 1 d . .
H32A H 0.2692(4) 0.3041(3) -0.2099(4) 0.080 Uiso 1 d R .
H32B H 0.3268(4) 0.2901(3) -0.1170(4) 0.080 Uiso 1 d R .
C33 C 0.4436(5) 0.3826(5) -0.1547(5) 0.137(3) Uani 1 d . .
H33A H 0.4838(5) 0.3235(5) -0.2039(5) 0.080 Uiso 1 d R .
H33B H 0.4345(5) 0.4321(5) -0.1813(5) 0.080 Uiso 1 d R .
H33C H 0.4927(5) 0.4180(5) -0.0875(5) 0.080 Uiso 1 d R .
S1 S -0.41743(11) 0.33174(10) 0.19194(10) 0.0808(5) Uani 1 d . .
C34 C -0.4492(4) 0.2282(4) 0.0625(4) 0.091(2) Uani 1 d . .
O11 O -0.3180(4) 0.3949(4) 0.1858(5) 0.177(3) Uani 1 d U .
O12 O -0.3216(7) 0.2979(6) 0.2370(6) 0.120(3) Uiso 0.50 d PD 1
O13 O -0.5217(7) 0.3586(6) 0.2429(6) 0.121(3) Uiso 0.50 d PD 1
F13 F -0.3552(5) 0.1646(4) 0.0314(4) 0.099(2) Uiso 0.50 d PD 1
F12 F -0.5540(6) 0.1710(4) 0.0343(5) 0.113(2) Uiso 0.50 d PD 1
F11 F -0.4664(7) 0.2706(5) -0.0056(5) 0.130(2) Uiso 0.50 d PD 1
O12' O -0.4073(8) 0.2696(5) 0.2456(6) 0.117(3) Uiso 0.50 d PD 2
O13' O -0.5241(6) 0.3912(4) 0.2115(5) 0.082(2) Uiso 0.50 d PD 2
F13' F -0.3595(5) 0.1967(4) 0.0070(4) 0.090(2) Uiso 0.50 d PD 2
F12' F -0.5132(6) 0.1387(5) 0.0649(5) 0.118(2) Uiso 0.50 d PD 2
F11' F -0.5470(7) 0.2367(5) 0.0078(5) 0.136(3) Uiso 0.50 d PD 2
O1W O -0.3550(31) -0.0466(23) 0.4586(23) 0.257(14) Uiso 0.25 d P .

loop_
_atom_type_symbol
_atom_type_description
_atom_type_scat_dispersion_real
_atom_type_scat_dispersion_imag
_atom_type_scat_source
C C 0.0033 0.0016 'International Tables Vol C Tables 4.2.6.8 and 6.1.1.4'
H H 0.0000 0.0000 'International Tables Vol C Tables 4.2.6.8 and 6.1.1.4'
N N 0.0061 0.0033 'International Tables Vol C Tables 4.2.6.8 and 6.1.1.4'
O O 0.0106 0.0060 'International Tables Vol C Tables 4.2.6.8 and 6.1.1.4'
F F 0.0171 0.0103 'International Tables Vol C Tables 4.2.6.8 and 6.1.1.4'
S S 0.1246 0.1234 'International Tables Vol C Tables 4.2.6.8 and 6.1.1.4'
Ag Ag -0.8971 1.1015 'International Tables Vol C Tables 4.2.6.8 and 6.1.1.4'

loop_
_geom_angle_atom_site_label_1
_geom_angle_atom_site_label_2
_geom_angle_atom_site_label_3
_geom_angle
_geom_angle_site_symmetry_1
_geom_angle_site_symmetry_3
_geom_angle_publ_flag
N4 Ag1 N2 109.92(10) . . ?
N4 Ag1 N6 108.27(10) . . ?
N2 Ag1 N6 104.16(10) . . ?
N4 Ag1 O11 96.22(12) . . ?
N2 Ag1 O11 130.64(14) . . ?
N6 Ag1 O11 106.2(2) . . ?
C1 N1 C23 113.6(3) . . ?
C1 N1 C12 113.4(3) . . ?
C23 N1 C12 112.3(3) . . ?
C2 N2 C3 105.4(3) . . ?
C2 N2 Ag1 116.1(3) . . ?
C3 N2 Ag1 136.2(2) . . ?
C2 N3 C8 105.8(3) . . ?
C2 N3 C9 129.3(3) . . ?
C8 N3 C9 124.9(4) . . ?
C13 N4 C14 105.6(2) . . ?
C13 N4 Ag1 117.9(2) . . ?
C14 N4 Ag1 136.4(2) . . ?
C13 N5 C19 105.8(3) . . ?
C13 N5 C20 128.8(3) . . ?
C19 N5 C20 125.4(2) . . ?
C24 N6 C25 105.4(3) . . ?
C24 N6 Ag1 117.6(2) . . ?
C25 N6 Ag1 137.1(2) . . ?
C24 N7 C30 105.8(3) . . ?
C24 N7 C31 128.2(3) . . ?
C30 N7 C31 126.0(3) . . ?
N1 C1 C2 109.6(3) . . ?
N2 C2 N3 112.9(4) . . ?
N2 C2 C1 124.4(4) . . ?
N3 C2 C1 122.7(3) . . ?
C8 C3 C4 121.4(4) . . ?
C8 C3 N2 109.1(3) . . ?
C4 C3 N2 129.5(4) . . ?
C5 C4 C3 117.0(4) . . ?
C4 C5 C6 121.5(5) . . ?
C7 C6 C5 120.9(5) . . ?
C6 C7 C8 117.3(4) . . ?
C7 C8 C3 121.9(4) . . ?
C7 C8 N3 131.1(4) . . ?
C3 C8 N3 106.8(3) . . ?
N3 C9 C10 112.4(3) . . ?
C9 C10 C11 113.2(4) . . ?
N1 C12 C13 110.2(3) . . ?
N4 C13 N5 113.9(3) . . ?
N4 C13 C12 124.5(3) . . ?
N5 C13 C12 121.6(3) . . ?
C15 C14 N4 130.7(3) . . ?
C15 C14 C19 120.9(3) . . ?
N4 C14 C19 108.4(3) . . ?
C16 C15 C14 117.5(3) . . ?
C15 C16 C17 121.3(4) . . ?
C18 C17 C16 122.3(3) . . ?
C19 C18 C17 117.4(4) . . ?
C18 C19 N5 133.2(3) . . ?
C18 C19 C14 120.4(4) . . ?
N5 C19 C14 106.4(2) . . ?
N5 C20 C21 111.7(4) . . ?
C22 C21 C20 113.2(6) . . ?
N1 C23 C24 109.7(3) . . ?
N6 C24 N7 113.0(3) . . ?
N6 C24 C23 123.9(3) . . ?
N7 C24 C23 123.1(3) . . ?
C26 C25 N6 129.2(4) . . ?
C26 C25 C30 121.7(3) . . ?
N6 C25 C30 109.1(3) . . ?
C25 C26 C27 115.7(4) . . ?
C28 C27 C26 122.5(4) . . ?
C29 C28 C27 122.0(4) . . ?
C28 C29 C30 116.2(4) . . ?
N7 C30 C29 131.5(4) . . ?
N7 C30 C25 106.7(3) . . ?
C29 C30 C25 121.8(3) . . ?
N7 C31 C32 112.1(3) . . ?
C33 C32 C31 111.2(4) . . ?
O13 S1 O11 131.1(4) . . ?
O13 S1 O12 117.7(5) . . ?
O11 S1 O12 82.2(4) . . ?
O11 S1 O12' 123.6(4) . . ?
O11 S1 O13' 107.5(4) . . ?
O12' S1 O13' 115.5(4) . . ?
O13 S1 C34 112.2(3) . . ?
O11 S1 C34 103.7(3) . . ?
O12 S1 C34 104.5(3) . . ?
O12' S1 C34 99.1(3) . . ?
O13' S1 C34 104.6(3) . . ?
F13' C34 F11' 111.9(6) . . ?
F12 C34 F13 110.3(5) . . ?
F12 C34 F11 95.6(5) . . ?
F13 C34 F11 108.6(5) . . ?
F13' C34 F12' 108.6(5) . . ?
F11' C34 F12' 91.2(5) . . ?
F13' C34 S1 117.9(3) . . ?
F12 C34 S1 119.5(4) . . ?
F11' C34 S1 115.2(4) . . ?
F13 C34 S1 111.8(4) . . ?
F11 C34 S1 109.5(4) . . ?
F12' C34 S1 108.6(4) . . ?
S1 O11 Ag1 118.6(3) . . ?

loop_
_geom_bond_atom_site_label_1
_geom_bond_atom_site_label_2
_geom_bond_distance
_geom_bond_site_symmetry_2
_geom_bond_publ_flag
Ag1 N4 2.359(2) . ?
Ag1 N2 2.372(3) . ?
Ag1 N6 2.372(3) . ?
Ag1 O11 2.561(5) . ?
N1 C1 1.443(4) . ?
N1 C23 1.458(5) . ?
N1 C12 1.467(4) . ?
N2 C2 1.314(5) . ?
N2 C3 1.393(5) . ?
N3 C2 1.364(5) . ?
N3 C8 1.386(5) . ?
N3 C9 1.453(5) . ?
N4 C13 1.303(5) . ?
N4 C14 1.392(4) . ?
N5 C13 1.363(3) . ?
N5 C19 1.378(5) . ?
N5 C20 1.441(5) . ?
N6 C24 1.320(4) . ?
N6 C25 1.376(4) . ?
N7 C24 1.362(5) . ?
N7 C30 1.374(4) . ?
N7 C31 1.470(5) . ?
C1 C2 1.524(6) . ?
C3 C8 1.375(5) . ?
C3 C4 1.380(6) . ?
C4 C5 1.367(7) . ?
C5 C6 1.402(7) . ?
C6 C7 1.369(7) . ?
C7 C8 1.372(6) . ?
C9 C10 1.509(6) . ?
C10 C11 1.520(8) . ?
C12 C13 1.493(5) . ?
C14 C15 1.386(5) . ?
C14 C19 1.409(4) . ?
C15 C16 1.352(4) . ?
C16 C17 1.376(6) . ?
C17 C18 1.368(7) . ?
C18 C19 1.366(4) . ?
C20 C21 1.535(7) . ?
C21 C22 1.463(8) . ?
C23 C24 1.505(5) . ?
C25 C26 1.375(5) . ?
C25 C30 1.391(5) . ?
C26 C27 1.389(6) . ?
C27 C28 1.376(7) . ?
C28 C29 1.364(6) . ?
C29 C30 1.389(6) . ?
C31 C32 1.519(5) . ?
C32 C33 1.507(7) . ?
S1 O13 1.360(8) . ?
S1 O11 1.395(5) . ?
S1 O12 1.428(9) . ?
S1 O12' 1.437(9) . ?
S1 O13' 1.446(7) . ?
S1 C34 1.740(4) . ?
C34 F13' 1.262(7) . ?
C34 F12 1.281(7) . ?
C34 F11' 1.338(9) . ?
C34 F13 1.364(7) . ?
C34 F11 1.390(10) . ?
C34 F12' 1.431(9) . ?
